data_7057049
loop_
_publ_author_name
'Tarai, Arup'
'Baruah, Jubaraj B.'

_publ_section_title
;
 Different self-assemblies and absorption--emission properties of the
 picrate salts of aromatic amine or heterocycle linked oximes
;
_journal_issue 6
_journal_name_full 'New Journal of Chemistry'
_journal_page_first 4757
_journal_paper_doi 10.1039/C7NJ04349J
_journal_volume 42
_journal_year 2018
_chemical_formula_moiety 'C6 H2 N3 O7, C10 H9 N2 O, H2 O'
_chemical_formula_sum 'C16 H13 N5 O9'
_chemical_formula_weight 419.31
_space_group_crystal_system monoclinic
_space_group_IT_number 14
_space_group_name_Hall '-P 2yn'
_space_group_name_H-M_alt 'P 1 21/n 1'
_symmetry_space_group_name_Hall '-P 2yn'
_symmetry_space_group_name_H-M 'P 1 21/n 1'
_atom_sites_solution_hydrogens mixed
_audit_creation_method SHELXL-2014/7
_audit_update_record
;
2017-01-22 deposited with the CCDC.
2018-02-21 downloaded from the CCDC.
;
_cell_angle_alpha 90
_cell_angle_beta 109.651(5)
_cell_angle_gamma 90
_cell_formula_units_Z 4
_cell_length_a 17.0234(15)
_cell_length_b 4.9886(5)
_cell_length_c 22.731(2)
_cell_measurement_reflns_used 2264
_cell_measurement_temperature 296(2)
_cell_measurement_theta_max 20.18
_cell_measurement_theta_min 2.54
_cell_volume 1818.0(3)
_computing_structure_refinement 'SHELXL-2014/7 (Sheldrick, 2014)'
_diffrn_ambient_temperature 296(2)
_diffrn_measured_fraction_theta_full 0.985
_diffrn_measured_fraction_theta_max 0.985
_diffrn_measurement_device_type 'CCD area detector'
_diffrn_measurement_method 'phi and omega scans'
_diffrn_radiation_type MoK\a
_diffrn_radiation_wavelength 0.71073
_diffrn_reflns_av_R_equivalents 0.0545
_diffrn_reflns_av_unetI/netI 0.0772
_diffrn_reflns_Laue_measured_fraction_full 0.985
_diffrn_reflns_Laue_measured_fraction_max 0.985
_diffrn_reflns_limit_h_max 20
_diffrn_reflns_limit_h_min -20
_diffrn_reflns_limit_k_max 5
_diffrn_reflns_limit_k_min -5
_diffrn_reflns_limit_l_max 27
_diffrn_reflns_limit_l_min -25
_diffrn_reflns_number 17126
_diffrn_reflns_point_group_measured_fraction_full 0.985
_diffrn_reflns_point_group_measured_fraction_max 0.985
_diffrn_reflns_theta_full 25.242
_diffrn_reflns_theta_max 25.245
_diffrn_reflns_theta_min 1.825
_exptl_absorpt_coefficient_mu 0.128
_exptl_absorpt_correction_T_max 0.985
_exptl_absorpt_correction_T_min 0.964
_exptl_absorpt_correction_type multi-scan
_exptl_absorpt_process_details multi-scan
_exptl_crystal_colour Yellow
_exptl_crystal_density_diffrn 1.532
_exptl_crystal_description Needle
_exptl_crystal_F_000 864
_exptl_crystal_size_max 0.32
_exptl_crystal_size_mid 0.24
_exptl_crystal_size_min 0.12
_refine_diff_density_max 0.230
_refine_diff_density_min -0.218
_refine_diff_density_rms 0.046
_refine_ls_extinction_method none
_refine_ls_goodness_of_fit_ref 1.006
_refine_ls_hydrogen_treatment mixed
_refine_ls_matrix_type full
_refine_ls_number_parameters 284
_refine_ls_number_reflns 3225
_refine_ls_number_restraints 5
_refine_ls_restrained_S_all 1.006
_refine_ls_R_factor_all 0.1107
_refine_ls_R_factor_gt 0.0534
_refine_ls_shift/su_max 0.000
_refine_ls_shift/su_mean 0.000
_refine_ls_structure_factor_coef Fsqd
_refine_ls_weighting_details 'w=1/[\s^2^(Fo^2^)+(0.0700P)^2^+0.1778P] where P=(Fo^2^+2Fc^2^)/3'
_refine_ls_weighting_scheme calc
_refine_ls_wR_factor_gt 0.1259
_refine_ls_wR_factor_ref 0.1572
_reflns_Friedel_coverage 0.000
_reflns_number_gt 1776
_reflns_number_total 3225
_reflns_threshold_expression 'I > 2\s(I)'
_cod_data_source_file c7nj04349j2.cif
_cod_data_source_block 11_CCDC1
_cod_depositor_comments 'Adding full bibliography for 7057046--7057050.cif.'
_cod_database_code 7057049
_shelx_shelxl_version_number 2014/7
_shelx_space_group_comment
;
The symmetry employed for this shelxl refinement is uniquely defined
by the following loop, which should always be used as a source of
symmetry information in preference to the above space-group names.
They are only intended as comments.
;

loop_
_space_group_symop_operation_xyz
'x, y, z'
'-x+1/2, y+1/2, -z+1/2'
'-x, -y, -z'
'x-1/2, -y-1/2, z-1/2'

loop_
_atom_site_label
_atom_site_type_symbol
_atom_site_fract_x
_atom_site_fract_y
_atom_site_fract_z
_atom_site_U_iso_or_equiv
_atom_site_adp_type
_atom_site_occupancy
_atom_site_site_symmetry_order
_atom_site_calc_flag
_atom_site_refinement_flags_posn
_atom_site_refinement_flags_adp
C2 C -0.02299(17) 0.3648(6) 0.12533(12) 0.0458(7) Uani 1 1 d . .
C10 C 0.04866(18) 0.7254(6) 0.19589(13) 0.0464(7) Uani 1 1 d . .
C9 C 0.04572(17) 0.5486(6) 0.14666(13) 0.0463(7) Uani 1 1 d . .
C4 C -0.0770(2) 0.5471(6) 0.20095(14) 0.0554(8) Uani 1 1 d . .
H4 H -0.1181 0.5474 0.2194 0.067 Uiso 1 1 calc R U
C5 C 0.11489(19) 0.9078(6) 0.21966(14) 0.0578(8) Uani 1 1 d . .
H5 H 0.1172 1.0191 0.2530 0.069 Uiso 1 1 calc R U
C3 C -0.08265(18) 0.3695(6) 0.15371(13) 0.0526(8) Uani 1 1 d . .
H3 H -0.1273 0.2509 0.1407 0.063 Uiso 1 1 calc R U
C1 C -0.0300(2) 0.1749(7) 0.07519(14) 0.0584(9) Uani 1 1 d . .
H1 H 0.0081 0.1761 0.0539 0.070 Uiso 1 1 calc R U
C8 C 0.11059(19) 0.5666(6) 0.12096(15) 0.0602(9) Uani 1 1 d . .
H8 H 0.1104 0.4533 0.0884 0.072 Uiso 1 1 calc R U
C6 C 0.1758(2) 0.9187(7) 0.19290(15) 0.0669(9) Uani 1 1 d . .
H6 H 0.2193 1.0406 0.2077 0.080 Uiso 1 1 calc R U
C7 C 0.1732(2) 0.7483(7) 0.14348(16) 0.0699(10) Uani 1 1 d . .
H7 H 0.2149 0.7594 0.1257 0.084 Uiso 1 1 calc R U
C14 C 0.61697(16) 0.7236(6) 0.16423(12) 0.0450(7) Uani 1 1 d . .
C12 C 0.48722(16) 0.9507(6) 0.11833(12) 0.0454(7) Uani 1 1 d . .
C11 C 0.52198(18) 1.1037(6) 0.08348(13) 0.0515(8) Uani 1 1 d . .
H11 H 0.4901 1.2320 0.0561 0.062 Uiso 1 1 calc R U
C13 C 0.53035(17) 0.7373(6) 0.15998(13) 0.0473(7) Uani 1 1 d . .
C15 C 0.65250(17) 0.8770(6) 0.12973(12) 0.0487(8) Uani 1 1 d . .
H15 H 0.7082 0.8531 0.1336 0.058 Uiso 1 1 calc R U
C16 C 0.60490(18) 1.0662(6) 0.08931(13) 0.0493(8) Uani 1 1 d . .
N2 N -0.01408(16) 0.7184(5) 0.22089(11) 0.0514(7) Uani 1 1 d D .
N3 N 0.40116(16) 1.0072(5) 0.11193(14) 0.0601(7) Uani 1 1 d . .
N1 N -0.08994(16) 0.0065(5) 0.06137(11) 0.0575(7) Uani 1 1 d . .
N4 N 0.67208(16) 0.5354(5) 0.20821(13) 0.0532(7) Uani 1 1 d . .
N5 N 0.64346(18) 1.2316(6) 0.05415(12) 0.0619(7) Uani 1 1 d . .
O8 O 0.49506(12) 0.5793(4) 0.18572(9) 0.0617(6) Uani 1 1 d . .
O9 O 0.22282(15) 0.4718(6) 0.02018(13) 0.0733(7) Uani 1 1 d D .
O4 O 0.65713(13) 0.4793(4) 0.25583(11) 0.0692(7) Uani 1 1 d . .
O3 O 0.37763(14) 0.9784(5) 0.15652(12) 0.0849(8) Uani 1 1 d . .
O5 O 0.73211(14) 0.4482(4) 0.19606(10) 0.0696(7) Uani 1 1 d . .
O1 O -0.08929(13) -0.1652(5) 0.01430(10) 0.0743(7) Uani 1 1 d . .
H1A H -0.1323 -0.2542 0.0034 0.111 Uiso 1 1 calc R U
O6 O 0.71780(15) 1.1959(5) 0.06214(10) 0.0813(8) Uani 1 1 d . .
O7 O 0.59994(16) 1.3987(5) 0.01766(11) 0.0822(7) Uani 1 1 d . .
O2 O 0.35507(14) 1.0887(5) 0.06091(12) 0.0915(8) Uani 1 1 d . .
H2 H -0.014(2) 0.834(7) 0.2509(14) 0.109(14) Uiso 1 1 d D .
H9A H 0.238(3) 0.568(9) -0.005(2) 0.17(2) Uiso 1 1 d D .
H9B H 0.2627(18) 0.361(6) 0.0362(17) 0.109(16) Uiso 1 1 d D .

loop_
_atom_site_aniso_label
_atom_site_aniso_U_11
_atom_site_aniso_U_22
_atom_site_aniso_U_33
_atom_site_aniso_U_23
_atom_site_aniso_U_13
_atom_site_aniso_U_12
C2 0.0502(18) 0.0428(19) 0.0483(16) -0.0021(14) 0.0216(14) 0.0041(15)
C10 0.0488(17) 0.0424(19) 0.0497(17) 0.0012(15) 0.0189(15) 0.0072(16)
C9 0.0461(17) 0.0424(18) 0.0515(17) 0.0018(15) 0.0177(14) 0.0029(15)
C4 0.055(2) 0.054(2) 0.0614(19) -0.0032(17) 0.0249(16) 0.0005(18)
C5 0.058(2) 0.048(2) 0.0616(19) -0.0074(16) 0.0133(17) -0.0010(17)
C3 0.0525(18) 0.0471(19) 0.0615(19) -0.0088(16) 0.0235(16) -0.0023(16)
C1 0.0550(19) 0.067(2) 0.061(2) -0.0109(18) 0.0293(16) -0.0088(19)
C8 0.060(2) 0.062(2) 0.067(2) -0.0094(17) 0.0338(17) -0.0047(19)
C6 0.056(2) 0.064(2) 0.079(2) -0.005(2) 0.0207(18) -0.0103(18)
C7 0.059(2) 0.075(2) 0.083(2) -0.008(2) 0.0350(19) -0.013(2)
C14 0.0409(16) 0.0449(19) 0.0462(17) 0.0039(15) 0.0106(14) -0.0009(15)
C12 0.0360(16) 0.0506(19) 0.0478(16) 0.0045(15) 0.0115(13) 0.0002(15)
C11 0.0506(19) 0.0515(19) 0.0480(17) 0.0066(15) 0.0108(14) 0.0026(16)
C13 0.0454(17) 0.050(2) 0.0445(16) 0.0003(15) 0.0126(14) -0.0059(16)
C15 0.0405(16) 0.0511(19) 0.0542(18) -0.0017(16) 0.0154(14) -0.0053(15)
C16 0.0526(19) 0.0482(19) 0.0487(17) 0.0058(15) 0.0193(15) -0.0046(16)
N2 0.0579(17) 0.0475(17) 0.0519(16) -0.0037(13) 0.0224(14) 0.0071(15)
N3 0.0472(17) 0.0651(19) 0.0656(18) 0.0060(15) 0.0157(15) 0.0028(13)
N1 0.0610(17) 0.0531(17) 0.0582(16) -0.0135(14) 0.0197(13) -0.0008(14)
N4 0.0431(16) 0.0472(17) 0.0646(17) 0.0021(14) 0.0117(14) -0.0053(14)
N5 0.0631(19) 0.067(2) 0.0568(17) 0.0060(15) 0.0216(15) -0.0114(17)
O8 0.0506(12) 0.0687(15) 0.0671(13) 0.0231(12) 0.0215(11) -0.0058(11)
O9 0.0580(16) 0.0744(19) 0.0921(18) 0.0082(15) 0.0314(14) -0.0013(14)
O4 0.0568(14) 0.0728(17) 0.0740(15) 0.0272(13) 0.0166(12) -0.0033(11)
O3 0.0617(15) 0.116(2) 0.0868(17) 0.0143(15) 0.0384(14) 0.0098(14)
O5 0.0540(14) 0.0617(15) 0.0916(17) 0.0037(12) 0.0227(13) 0.0106(12)
O1 0.0765(16) 0.0794(18) 0.0765(15) -0.0317(14) 0.0385(13) -0.0238(13)
O6 0.0603(15) 0.111(2) 0.0769(15) 0.0223(14) 0.0291(13) -0.0139(14)
O7 0.0903(18) 0.0762(18) 0.0836(16) 0.0329(14) 0.0338(14) 0.0040(15)
O2 0.0597(15) 0.124(2) 0.0824(17) 0.0285(17) 0.0130(13) 0.0255(15)

loop_
_atom_type_symbol
_atom_type_description
_atom_type_scat_dispersion_real
_atom_type_scat_dispersion_imag
_atom_type_scat_source
C C 0.0033 0.0016 'International Tables Vol C Tables 4.2.6.8 and 6.1.1.4'
H H 0.0000 0.0000 'International Tables Vol C Tables 4.2.6.8 and 6.1.1.4'
N N 0.0061 0.0033 'International Tables Vol C Tables 4.2.6.8 and 6.1.1.4'
O O 0.0106 0.0060 'International Tables Vol C Tables 4.2.6.8 and 6.1.1.4'

loop_
_geom_angle_atom_site_label_1
_geom_angle_atom_site_label_2
_geom_angle_atom_site_label_3
_geom_angle
C3 C2 C9 118.5(3)
C3 C2 C1 120.0(3)
C9 C2 C1 121.5(3)
N2 C10 C5 119.5(3)
N2 C10 C9 119.2(3)
C5 C10 C9 121.2(3)
C10 C9 C8 117.6(3)
C10 C9 C2 118.3(2)
C8 C9 C2 124.1(3)
N2 C4 C3 121.4(3)
C6 C5 C10 118.9(3)
C4 C3 C2 120.7(3)
N1 C1 C2 117.9(3)
C7 C8 C9 120.5(3)
C5 C6 C7 120.6(3)
C8 C7 C6 121.1(3)
C15 C14 C13 124.8(3)
C15 C14 N4 116.4(3)
C13 C14 N4 118.8(2)
C11 C12 C13 124.4(3)
C11 C12 N3 116.9(3)
C13 C12 N3 118.7(2)
C12 C11 C16 119.6(3)
O8 C13 C14 125.4(3)
O8 C13 C12 123.5(3)
C14 C13 C12 111.1(2)
C14 C15 C16 119.4(3)
C15 C16 C11 120.6(3)
C15 C16 N5 119.0(3)
C11 C16 N5 120.4(3)
C4 N2 C10 121.9(3)
O3 N3 O2 122.7(3)
O3 N3 C12 119.9(3)
O2 N3 C12 117.5(3)
C1 N1 O1 112.7(2)
O4 N4 O5 123.7(3)
O4 N4 C14 118.4(3)
O5 N4 C14 117.8(3)
O6 N5 O7 123.6(3)
O6 N5 C16 118.0(3)
O7 N5 C16 118.3(3)

loop_
_geom_bond_atom_site_label_1
_geom_bond_atom_site_label_2
_geom_bond_distance
C2 C3 1.375(4)
C2 C9 1.436(4)
C2 C1 1.456(4)
C10 N2 1.369(3)
C10 C5 1.408(4)
C10 C9 1.412(4)
C9 C8 1.415(4)
C4 N2 1.325(4)
C4 C3 1.370(4)
C5 C6 1.368(4)
C1 N1 1.277(4)
C8 C7 1.361(4)
C6 C7 1.397(4)
C14 C15 1.373(3)
C14 C13 1.447(4)
C14 N4 1.460(3)
C12 C11 1.370(4)
C12 C13 1.449(4)
C12 N3 1.450(4)
C11 C16 1.385(4)
C13 O8 1.249(3)
C15 C16 1.375(4)
C16 N5 1.450(4)
N3 O3 1.217(3)
N3 O2 1.230(3)
N1 O1 1.374(3)
N4 O4 1.225(3)
N4 O5 1.225(3)
N5 O6 1.230(3)
N5 O7 1.232(3)
